data_4108088
loop_
_publ_author_name
'Mohannad Abdo'
'Spencer Knapp'

_publ_section_title
;
 Biomimetic Seleninates and Selenonates
;
_journal_name_full 'Journal of the American Chemical Society'
_journal_page_first 9234
_journal_page_last 9235
_journal_paper_doi 10.1021/ja8034448
_journal_volume 130
_journal_year 2008
_chemical_absolute_configuration ad
_chemical_formula_sum 'C13 H20 O10 Se'
_chemical_formula_weight 415.25
_chemical_name_systematic
; 

 ? 

;
_space_group_IT_number 19
_symmetry_cell_setting orthorhombic
_symmetry_space_group_name_Hall 'P 2ac 2ab'
_symmetry_space_group_name_H-M 'P 21 21 21'
_atom_sites_solution_hydrogens geom
_atom_sites_solution_primary direct
_atom_sites_solution_secondary difmap
_audit_creation_method SHELXL-97
_cell_angle_alpha 90.00
_cell_angle_beta 90.00
_cell_angle_gamma 90.00
_cell_formula_units_Z 4
_cell_length_a 5.6086(5)
_cell_length_b 13.9556(12)
_cell_length_c 21.6340(19)
_cell_measurement_reflns_used 5034
_cell_measurement_temperature 100(2)
_cell_measurement_theta_max 30.23
_cell_measurement_theta_min 2.38
_cell_volume 1693.3(3)
_computing_cell_refinement 'Bruker SMART'
_computing_data_collection 'Bruker SMART'
_computing_data_reduction 'Bruker SAINT'
_computing_molecular_graphics 'Bruker SHELXTL'
_computing_publication_material 'Bruker SHELXTL'
_computing_structure_refinement 'SHELXL-97 (Sheldrick, 1997)'
_computing_structure_solution 'SHELXS-97 (Sheldrick, 1990)'
_diffrn_ambient_temperature 100(2)
_diffrn_measured_fraction_theta_full 0.968
_diffrn_measured_fraction_theta_max 0.968
_diffrn_measurement_device_type 'Bruker Smart APEX CCD diffractometer'
_diffrn_measurement_method 'omega and phi scans'
_diffrn_radiation_monochromator graphite
_diffrn_radiation_source 'fine-focus sealed tube'
_diffrn_radiation_type MoK\a
_diffrn_radiation_wavelength 0.71073
_diffrn_reflns_av_R_equivalents 0.0416
_diffrn_reflns_av_sigmaI/netI 0.0502
_diffrn_reflns_limit_h_max 7
_diffrn_reflns_limit_h_min -7
_diffrn_reflns_limit_k_max 19
_diffrn_reflns_limit_k_min -19
_diffrn_reflns_limit_l_max 30
_diffrn_reflns_limit_l_min -30
_diffrn_reflns_number 17955
_diffrn_reflns_theta_full 30.53
_diffrn_reflns_theta_max 30.53
_diffrn_reflns_theta_min 1.74
_exptl_absorpt_coefficient_mu 2.267
_exptl_absorpt_correction_T_max 0.9999
_exptl_absorpt_correction_T_min 0.7448
_exptl_absorpt_correction_type multi-scan
_exptl_absorpt_process_details 'Bruker SAINT (TWINABS)'
_exptl_crystal_colour colourless
_exptl_crystal_density_diffrn 1.629
_exptl_crystal_description needle
_exptl_crystal_F_000 848
_exptl_crystal_size_max .42
_exptl_crystal_size_mid .08
_exptl_crystal_size_min .06
_refine_diff_density_max 1.640
_refine_diff_density_min -0.718
_refine_diff_density_rms 0.098
_refine_ls_abs_structure_details 'Flack H D (1983), Acta Cryst. A39, 876-881'
_refine_ls_abs_structure_Flack -0.003(8)
_refine_ls_extinction_method none
_refine_ls_goodness_of_fit_ref 1.006
_refine_ls_hydrogen_treatment constr
_refine_ls_matrix_type full
_refine_ls_number_parameters 222
_refine_ls_number_reflns 4901
_refine_ls_number_restraints 0
_refine_ls_restrained_S_all 1.006
_refine_ls_R_factor_all 0.0404
_refine_ls_R_factor_gt 0.0371
_refine_ls_shift/su_max 0.000
_refine_ls_shift/su_mean 0.000
_refine_ls_structure_factor_coef Fsqd
_refine_ls_weighting_details 'calc w=1/[\s^2^(Fo^2^)+(0.0490P)^2^+0.7700P] where P=(Fo^2^+2Fc^2^)/3'
_refine_ls_weighting_scheme calc
_refine_ls_wR_factor_gt 0.0900
_refine_ls_wR_factor_ref 0.0913
_reflns_number_gt 4566
_reflns_number_total 4901
_reflns_threshold_expression >2sigma(I)
_cod_data_source_file ja8034448-file001.cif
_cod_data_source_block sehod1
_cod_database_code 4108088

loop_
_symmetry_equiv_pos_as_xyz
'x, y, z'
'-x+1/2, -y, z+1/2'
'-x, y+1/2, -z+1/2'
'x+1/2, -y+1/2, -z'

loop_
_atom_site_label
_atom_site_type_symbol
_atom_site_fract_x
_atom_site_fract_y
_atom_site_fract_z
_atom_site_U_iso_or_equiv
_atom_site_adp_type
_atom_site_occupancy
_atom_site_symmetry_multiplicity
_atom_site_calc_flag
_atom_site_refinement_flags
Se1 Se 0.46456(5) -0.102611(18) 0.007401(11) 0.02272(8) Uani 1 1 d .
O1 O 0.2488(3) 0.05163(12) -0.06880(8) 0.0181(3) Uani 1 1 d .
O2 O -0.1107(4) 0.12477(14) -0.03989(8) 0.0265(5) Uani 1 1 d .
O3 O -0.1389(3) 0.22164(12) -0.15006(8) 0.0151(3) Uani 1 1 d .
O4 O 0.1678(4) 0.32405(13) -0.16174(10) 0.0240(4) Uani 1 1 d .
O5 O -0.1164(3) 0.05998(12) -0.23121(7) 0.0142(3) Uani 1 1 d .
O6 O -0.5177(3) 0.05092(14) -0.22943(8) 0.0211(4) Uani 1 1 d .
O7 O -0.1276(3) -0.11341(12) -0.15781(7) 0.0136(3) Uani 1 1 d .
O8 O 0.1542(3) -0.20600(13) -0.20266(8) 0.0195(4) Uani 1 1 d .
O9 O 0.6636(4) -0.19038(15) 0.00564(11) 0.0366(5) Uani 1 1 d .
O10 O 0.2190(5) -0.14430(18) 0.04884(10) 0.0387(6) Uani 1 1 d .
H10 H 0.1747 -0.1955 0.0343 0.058 Uiso 1 1 calc R
C1 C 0.0976(5) 0.13269(17) -0.07480(12) 0.0206(5) Uani 1 1 d .
H1 H 0.1849 0.1901 -0.0617 0.025 Uiso 1 1 calc R
C2 C 0.0263(4) 0.14360(15) -0.14253(10) 0.0142(4) Uani 1 1 d .
H2 H 0.1685 0.1549 -0.1678 0.017 Uiso 1 1 calc R
C3 C -0.1011(4) 0.05485(16) -0.16469(10) 0.0126(4) Uani 1 1 d .
H3 H -0.2609 0.0513 -0.1466 0.015 Uiso 1 1 calc R
C4 C 0.0395(4) -0.03573(15) -0.14982(9) 0.0120(4) Uani 1 1 d .
H4 H 0.1721 -0.0428 -0.1790 0.014 Uiso 1 1 calc R
C5 C 0.1337(4) -0.03773(15) -0.08343(10) 0.0132(4) Uani 1 1 d .
H5 H 0.0020 -0.0492 -0.0546 0.016 Uiso 1 1 calc R
C6 C 0.3245(4) -0.11265(17) -0.07459(10) 0.0156(4) Uani 1 1 d .
H6A H 0.4476 -0.1043 -0.1056 0.019 Uiso 1 1 calc R
H6B H 0.2558 -0.1759 -0.0799 0.019 Uiso 1 1 calc R
C7 C -0.0679(9) 0.1225(2) 0.02543(12) 0.0451(10) Uani 1 1 d .
H7A H 0.0182 0.0653 0.0358 0.068 Uiso 1 1 calc R
H7B H -0.2174 0.1232 0.0470 0.068 Uiso 1 1 calc R
H7C H 0.0243 0.1776 0.0372 0.068 Uiso 1 1 calc R
C8 C -0.0436(5) 0.30938(16) -0.15971(9) 0.0145(4) Uani 1 1 d .
C9 C -0.2324(5) 0.38431(17) -0.16615(11) 0.0190(5) Uani 1 1 d .
H9A H -0.2375 0.4226 -0.1293 0.028 Uiso 1 1 calc R
H9B H -0.3842 0.3540 -0.1723 0.028 Uiso 1 1 calc R
H9C H -0.1966 0.4244 -0.2010 0.028 Uiso 1 1 calc R
C10 C -0.3364(4) 0.05703(16) -0.25773(10) 0.0139(4) Uani 1 1 d .
C11 C -0.3115(5) 0.06191(18) -0.32708(10) 0.0178(4) Uani 1 1 d .
H11A H -0.2356 0.0046 -0.3418 0.027 Uiso 1 1 calc R
H11B H -0.2165 0.1165 -0.3381 0.027 Uiso 1 1 calc R
H11C H -0.4665 0.0677 -0.3455 0.027 Uiso 1 1 calc R
C12 C -0.0502(5) -0.19453(16) -0.18661(9) 0.0137(4) Uani 1 1 d .
C13 C -0.2517(5) -0.26312(17) -0.19401(11) 0.0182(5) Uani 1 1 d .
H13A H -0.1955 -0.3204 -0.2138 0.027 Uiso 1 1 calc R
H13B H -0.3740 -0.2343 -0.2189 0.027 Uiso 1 1 calc R
H13C H -0.3156 -0.2788 -0.1541 0.027 Uiso 1 1 calc R

loop_
_atom_site_aniso_label
_atom_site_aniso_U_11
_atom_site_aniso_U_22
_atom_site_aniso_U_33
_atom_site_aniso_U_23
_atom_site_aniso_U_13
_atom_site_aniso_U_12
Se1 0.02631(13) 0.01882(12) 0.02302(12) 0.00342(9) -0.01065(9) 0.00059(10)
O1 0.0198(9) 0.0099(7) 0.0246(8) 0.0009(6) -0.0099(7) -0.0014(7)
O2 0.0388(12) 0.0250(10) 0.0157(8) -0.0014(7) 0.0009(7) 0.0135(8)
O3 0.0159(8) 0.0087(7) 0.0209(8) 0.0028(6) -0.0011(6) 0.0007(6)
O4 0.0195(10) 0.0150(9) 0.0376(11) 0.0023(7) -0.0025(8) -0.0028(7)
O5 0.0138(8) 0.0160(8) 0.0127(7) 0.0022(6) -0.0009(5) -0.0010(6)
O6 0.0113(8) 0.0281(9) 0.0240(8) 0.0021(7) -0.0023(6) -0.0002(7)
O7 0.0138(7) 0.0099(7) 0.0170(7) -0.0016(6) 0.0015(5) -0.0022(6)
O8 0.0166(9) 0.0171(9) 0.0249(9) -0.0032(7) 0.0029(7) 0.0006(7)
O9 0.0328(12) 0.0280(10) 0.0491(13) 0.0071(10) -0.0167(11) 0.0105(9)
O10 0.0480(15) 0.0475(14) 0.0206(9) 0.0009(9) 0.0079(9) -0.0093(12)
C1 0.0284(14) 0.0115(10) 0.0219(11) -0.0013(8) -0.0093(9) 0.0032(9)
C2 0.0140(10) 0.0096(9) 0.0189(9) 0.0015(7) -0.0024(8) 0.0005(8)
C3 0.0142(10) 0.0107(9) 0.0128(9) 0.0013(7) -0.0008(7) 0.0002(8)
C4 0.0117(9) 0.0104(9) 0.0139(8) 0.0008(6) 0.0005(8) -0.0016(8)
C5 0.0158(10) 0.0096(9) 0.0142(9) 0.0007(7) -0.0002(8) -0.0021(8)
C6 0.0168(11) 0.0125(10) 0.0175(10) 0.0034(8) -0.0028(7) -0.0005(9)
C7 0.085(3) 0.0373(17) 0.0135(11) -0.0032(11) -0.0022(14) 0.0253(19)
C8 0.0190(10) 0.0104(9) 0.0141(9) -0.0003(7) -0.0033(9) -0.0006(9)
C9 0.0200(12) 0.0142(11) 0.0227(11) 0.0025(8) 0.0021(8) 0.0043(9)
C10 0.0171(11) 0.0069(9) 0.0179(10) 0.0004(7) -0.0030(8) 0.0002(8)
C11 0.0218(12) 0.0146(10) 0.0170(10) -0.0011(8) -0.0043(9) 0.0007(9)
C12 0.0170(10) 0.0110(9) 0.0131(9) 0.0005(7) -0.0013(8) 0.0000(9)
C13 0.0204(12) 0.0130(11) 0.0212(11) -0.0024(8) 0.0021(9) -0.0047(9)

loop_
_atom_type_symbol
_atom_type_description
_atom_type_scat_dispersion_real
_atom_type_scat_dispersion_imag
_atom_type_scat_source
C C 0.0033 0.0016 'International Tables Vol C Tables 4.2.6.8 and 6.1.1.4'
H H 0.0000 0.0000 'International Tables Vol C Tables 4.2.6.8 and 6.1.1.4'
O O 0.0106 0.0060 'International Tables Vol C Tables 4.2.6.8 and 6.1.1.4'
Se Se -0.0929 2.2259 'International Tables Vol C Tables 4.2.6.8 and 6.1.1.4'

loop_
_geom_angle_atom_site_label_1
_geom_angle_atom_site_label_2
_geom_angle_atom_site_label_3
_geom_angle
O9 Se1 O10 107.29(12)
O9 Se1 C6 101.41(11)
O10 Se1 C6 97.23(11)
C1 O1 C5 113.73(18)
C1 O2 C7 113.3(3)
C8 O3 C2 116.61(19)
C10 O5 C3 118.21(18)
C12 O7 C4 118.12(18)
Se1 O10 H10 109.5
O2 C1 O1 112.8(2)
O2 C1 C2 107.9(2)
O1 C1 C2 108.89(19)
O2 C1 H1 109.1
O1 C1 H1 109.1
C2 C1 H1 109.1
O3 C2 C3 106.28(18)
O3 C2 C1 110.66(18)
C3 C2 C1 110.33(18)
O3 C2 H2 109.8
C3 C2 H2 109.8
C1 C2 H2 109.8
O5 C3 C2 107.73(17)
O5 C3 C4 106.40(17)
C2 C3 C4 111.65(18)
O5 C3 H3 110.3
C2 C3 H3 110.3
C4 C3 H3 110.3
O7 C4 C3 105.17(18)
O7 C4 C5 108.83(16)
C3 C4 C5 113.06(17)
O7 C4 H4 109.9
C3 C4 H4 109.9
C5 C4 H4 109.9
O1 C5 C6 104.75(18)
O1 C5 C4 110.20(17)
C6 C5 C4 112.12(18)
O1 C5 H5 109.9
C6 C5 H5 109.9
C4 C5 H5 109.9
C5 C6 Se1 110.63(15)
C5 C6 H6A 109.5
Se1 C6 H6A 109.5
C5 C6 H6B 109.5
Se1 C6 H6B 109.5
H6A C6 H6B 108.1
O2 C7 H7A 109.5
O2 C7 H7B 109.5
H7A C7 H7B 109.5
O2 C7 H7C 109.5
H7A C7 H7C 109.5
H7B C7 H7C 109.5
O4 C8 O3 123.3(2)
O4 C8 C9 125.1(2)
O3 C8 C9 111.6(2)
C8 C9 H9A 109.5
C8 C9 H9B 109.5
H9A C9 H9B 109.5
C8 C9 H9C 109.5
H9A C9 H9C 109.5
H9B C9 H9C 109.5
O6 C10 O5 124.0(2)
O6 C10 C11 126.4(2)
O5 C10 C11 109.5(2)
C10 C11 H11A 109.5
C10 C11 H11B 109.5
H11A C11 H11B 109.5
C10 C11 H11C 109.5
H11A C11 H11C 109.5
H11B C11 H11C 109.5
O8 C12 O7 122.9(2)
O8 C12 C13 127.1(2)
O7 C12 C13 109.9(2)
C12 C13 H13A 109.5
C12 C13 H13B 109.5
H13A C13 H13B 109.5
C12 C13 H13C 109.5
H13A C13 H13C 109.5
H13B C13 H13C 109.5

loop_
_geom_bond_atom_site_label_1
_geom_bond_atom_site_label_2
_geom_bond_distance
Se1 O9 1.658(2)
Se1 O10 1.743(2)
Se1 C6 1.945(2)
O1 C1 1.419(3)
O1 C5 1.439(3)
O2 C1 1.396(3)
O2 C7 1.434(3)
O3 C8 1.352(3)
O3 C2 1.439(3)
O4 C8 1.204(3)
O5 C10 1.361(3)
O5 C3 1.443(3)
O6 C10 1.190(3)
O7 C12 1.363(3)
O7 C4 1.443(3)
O8 C12 1.208(3)
O10 H10 0.8200
C1 C2 1.526(3)
C1 H1 0.9800
C2 C3 1.508(3)
C2 H2 0.9800
C3 C4 1.524(3)
C3 H3 0.9800
C4 C5 1.530(3)
C4 H4 0.9800
C5 C6 1.508(3)
C5 H5 0.9800
C6 H6A 0.9700
C6 H6B 0.9700
C7 H7A 0.9600
C7 H7B 0.9600
C7 H7C 0.9600
C8 C9 1.495(3)
C9 H9A 0.9600
C9 H9B 0.9600
C9 H9C 0.9600
C10 C11 1.508(3)
C11 H11A 0.9600
C11 H11B 0.9600
C11 H11C 0.9600
C12 C13 1.490(3)
C13 H13A 0.9600
C13 H13B 0.9600
C13 H13C 0.9600

loop_
_geom_hbond_atom_site_label_D
_geom_hbond_atom_site_label_H
_geom_hbond_atom_site_label_A
_geom_hbond_distance_DH
_geom_hbond_distance_HA
_geom_hbond_distance_DA
_geom_hbond_angle_DHA
_geom_hbond_site_symmetry_A
O10 H10 O9 0.82 1.81 2.609(3) 163.6 4_445

loop_
_geom_torsion_atom_site_label_1
_geom_torsion_atom_site_label_2
_geom_torsion_atom_site_label_3
_geom_torsion_atom_site_label_4
_geom_torsion
C7 O2 C1 O1 64.8(3)
C7 O2 C1 C2 -174.8(2)
C5 O1 C1 O2 55.3(3)
C5 O1 C1 C2 -64.5(3)
C8 O3 C2 C3 -151.78(18)
C8 O3 C2 C1 88.4(2)
O2 C1 C2 O3 53.7(2)
O1 C1 C2 O3 176.49(19)
O2 C1 C2 C3 -63.6(2)
O1 C1 C2 C3 59.1(3)
C10 O5 C3 C2 -122.0(2)
C10 O5 C3 C4 118.2(2)
O3 C2 C3 O5 72.6(2)
C1 C2 C3 O5 -167.42(19)
O3 C2 C3 C4 -170.96(17)
C1 C2 C3 C4 -50.9(3)
C12 O7 C4 C3 138.11(18)
C12 O7 C4 C5 -100.5(2)
O5 C3 C4 O7 -77.86(19)
C2 C3 C4 O7 164.85(17)
O5 C3 C4 C5 163.52(18)
C2 C3 C4 C5 46.2(3)
C1 O1 C5 C6 179.55(18)
C1 O1 C5 C4 58.8(3)
O7 C4 C5 O1 -164.67(18)
C3 C4 C5 O1 -48.2(3)
O7 C4 C5 C6 79.1(2)
C3 C4 C5 C6 -164.46(19)
O1 C5 C6 Se1 53.85(19)
C4 C5 C6 Se1 173.36(15)
O9 Se1 C6 C5 179.95(16)
O10 Se1 C6 C5 70.62(18)
C2 O3 C8 O4 -0.5(3)
C2 O3 C8 C9 -179.41(17)
C3 O5 C10 O6 0.4(3)
C3 O5 C10 C11 -179.21(17)
C4 O7 C12 O8 4.0(3)
C4 O7 C12 C13 -176.31(17)

loop_
_cod_related_entry_id
_cod_related_entry_database
_cod_related_entry_code
1 ChemSpider 30660324
